data_1521149
loop_
_publ_author_name
'Heo, N.-H.'
'Jung, S.W.'
'Lim, W.T.'
'Park, S.W.'
'Seff, K.'

_publ_section_title
;
 Crystal structures of fully indium-exchanged zeolite X
;
_journal_name_full 'J. Phys. Chem. B'
_journal_page_first 8372
_journal_page_last 8381
_journal_volume 104
_journal_year 2000
_chemical_formula_sum 'Al92 In88 O384 Si100'
_chemical_name_systematic 'In88 (Al92 Si100 O384)'
_space_group_IT_number 203
_symmetry_space_group_name_Hall '-F 2uv 2vw 3'
_symmetry_space_group_name_H-M 'F d -3 :2'
_cell_angle_alpha 90
_cell_angle_beta 90
_cell_angle_gamma 90
_cell_formula_units_Z 1
_cell_length_a 24.913
_cell_length_b 24.913
_cell_length_c 24.913
_cell_volume 15462.442
_citation_journal_id_ASTM JPCBFK
_cod_data_source_file Heo_JPCBFK_2000_1618.cif
_cod_data_source_block Al92In88O384Si100
_cod_original_cell_volume 15462.44
_cod_database_code 1521149

loop_
_symmetry_equiv_pos_as_xyz
x,y,z
-x+1/4,-y+1/4,z
x,-y+1/4,-z+1/4
-x+1/4,y,-z+1/4
z,x,y
-z+1/4,-x+1/4,y
z,-x+1/4,-y+1/4
-z+1/4,x,-y+1/4
y,z,x
y,-z+1/4,-x+1/4
-y+1/4,z,-x+1/4
-y+1/4,-z+1/4,x
-x,-y,-z
x-1/4,y-1/4,-z
-x,y-1/4,z-1/4
x-1/4,-y,z-1/4
-z,-x,-y
z-1/4,x-1/4,-y
-z,x-1/4,y-1/4
z-1/4,-x,y-1/4
-y,-z,-x
-y,z-1/4,x-1/4
y-1/4,-z,x-1/4
y-1/4,z-1/4,-x
x,y+1/2,z+1/2
-x+1/4,-y+3/4,z+1/2
x,-y+3/4,-z+3/4
-x+1/4,y+1/2,-z+3/4
z,x+1/2,y+1/2
-z+1/4,-x+3/4,y+1/2
z,-x+3/4,-y+3/4
-z+1/4,x+1/2,-y+3/4
y,z+1/2,x+1/2
y,-z+3/4,-x+3/4
-y+1/4,z+1/2,-x+3/4
-y+1/4,-z+3/4,x+1/2
-x,-y+1/2,-z+1/2
x-1/4,y+1/4,-z+1/2
-x,y+1/4,z+1/4
x-1/4,-y+1/2,z+1/4
-z,-x+1/2,-y+1/2
z-1/4,x+1/4,-y+1/2
-z,x+1/4,y+1/4
z-1/4,-x+1/2,y+1/4
-y,-z+1/2,-x+1/2
-y,z+1/4,x+1/4
y-1/4,-z+1/2,x+1/4
y-1/4,z+1/4,-x+1/2
x+1/2,y,z+1/2
-x+3/4,-y+1/4,z+1/2
x+1/2,-y+1/4,-z+3/4
-x+3/4,y,-z+3/4
z+1/2,x,y+1/2
-z+3/4,-x+1/4,y+1/2
z+1/2,-x+1/4,-y+3/4
-z+3/4,x,-y+3/4
y+1/2,z,x+1/2
y+1/2,-z+1/4,-x+3/4
-y+3/4,z,-x+3/4
-y+3/4,-z+1/4,x+1/2
-x+1/2,-y,-z+1/2
x+1/4,y-1/4,-z+1/2
-x+1/2,y-1/4,z+1/4
x+1/4,-y,z+1/4
-z+1/2,-x,-y+1/2
z+1/4,x-1/4,-y+1/2
-z+1/2,x-1/4,y+1/4
z+1/4,-x,y+1/4
-y+1/2,-z,-x+1/2
-y+1/2,z-1/4,x+1/4
y+1/4,-z,x+1/4
y+1/4,z-1/4,-x+1/2
x+1/2,y+1/2,z
-x+3/4,-y+3/4,z
x+1/2,-y+3/4,-z+1/4
-x+3/4,y+1/2,-z+1/4
z+1/2,x+1/2,y
-z+3/4,-x+3/4,y
z+1/2,-x+3/4,-y+1/4
-z+3/4,x+1/2,-y+1/4
y+1/2,z+1/2,x
y+1/2,-z+3/4,-x+1/4
-y+3/4,z+1/2,-x+1/4
-y+3/4,-z+3/4,x
-x+1/2,-y+1/2,-z
x+1/4,y+1/4,-z
-x+1/2,y+1/4,z-1/4
x+1/4,-y+1/2,z-1/4
-z+1/2,-x+1/2,-y
z+1/4,x+1/4,-y
-z+1/2,x+1/4,y-1/4
z+1/4,-x+1/2,y-1/4
-y+1/2,-z+1/2,-x
-y+1/2,z+1/4,x-1/4
y+1/4,-z+1/2,x-1/4
y+1/4,z+1/4,-x

loop_
_atom_site_label
_atom_site_type_symbol
_atom_site_fract_x
_atom_site_fract_y
_atom_site_fract_z
_atom_site_occupancy
_atom_site_U_iso_or_equiv
O2 O-2 -0.0005 -0.0019 0.1485 1 0.0
O4 O-2 -0.073 0.0762 0.176 1 0.0
O3 O-2 -0.0262 0.0756 0.071 1 0.0
O1 O-2 0.8948 0.0002 0.1009 1 0.0
In4 In 0.125 0.125 0.125 0.25 0.0
In5 In+1 0.0715 0.0435 0.4186 0.1146 0.0
In7 In+1 0.0634 0.0821 0.4213 0.0521 0.0
In8 In+1 0.0984 0.0701 0.4232 0.0312 0.0
Si1 Si+4 -0.0513 0.1253 0.0358 1 0.0
In2 In+1 0.0751 0.0751 0.0751 0.75 0.0
In3 In+1 0.063 0.063 0.063 0.25 0.0
In6 In+1 0.038 0.0686 0.4171 0.0625 0.0
In1 In+1 0.2518 0.2518 0.2518 0.9062 0.0
Si2 Si+4 -0.0526 0.037 0.1236 0.0417 0.0
Al1 Al+3 -0.0526 0.037 0.1236 0.9583 0.0
